data_7239219
loop_
_publ_author_name
'Yadav, Promod Kumar'
'Singh, Alok Kumar'
'Kumar, Anup'
'Kumari, Niraj'
'Gulino, Antonino'
'Mishra, Lallan'
'Gupta, Tarkeshwar'

_publ_section_title
;
 Azobenzamide-based proteomorphous objects as a light/pH-induced
 photoswitchable module
;
_journal_issue 14
_journal_name_full 'RSC Advances'
_journal_page_first 7174
_journal_paper_doi 10.1039/c3ra43576h
_journal_volume 4
_journal_year 2014
_chemical_formula_sum 'C24 H18 N6 O2'
_chemical_formula_weight 422.44
_space_group_IT_number 2
_space_group_name_Hall '-P 1'
_space_group_name_H-M_alt 'P -1'
_symmetry_cell_setting triclinic
_symmetry_space_group_name_H-M 'P -1'
_atom_sites_solution_hydrogens geom
_atom_sites_solution_primary direct
_atom_sites_solution_secondary difmap
_audit_creation_method SHELXL-97
_cell_angle_alpha 83.397(8)
_cell_angle_beta 81.177(8)
_cell_angle_gamma 72.154(8)
_cell_formula_units_Z 1
_cell_length_a 5.5110(5)
_cell_length_b 6.6322(6)
_cell_length_c 14.0532(15)
_cell_measurement_reflns_used 1488
_cell_measurement_temperature 293(2)
_cell_measurement_theta_max 28.8805
_cell_measurement_theta_min 3.2289
_cell_volume 481.88(8)
_computing_cell_refinement 'CrysAlisPro,Oxford Diffraction Ltd'
_computing_data_collection 'CrysAlisPro,Oxford Diffraction Ltd'
_computing_data_reduction 'CrysAlisPro,Oxford Diffraction Ltd'
_computing_molecular_graphics 'OLEX2 (Dolomanov, 2009)'
_computing_publication_material 'OLEX2 (Dolomanov, 2009)'
_computing_structure_refinement 'SHELXL-97 (Sheldrick, 1997)'
_computing_structure_solution 'SHELXL-97 (Sheldrick, 1997)'
_diffrn_ambient_temperature 293(2)
_diffrn_measured_fraction_theta_full 0.998
_diffrn_measured_fraction_theta_max 0.844
_diffrn_measurement_device_type 'Xcalibur, Eos'
_diffrn_measurement_method '\w scans'
_diffrn_radiation_monochromator graphite
_diffrn_radiation_source 'fine-focus sealed tube'
_diffrn_radiation_type MoK\a
_diffrn_radiation_wavelength 0.71073
_diffrn_reflns_av_R_equivalents 0.0232
_diffrn_reflns_av_sigmaI/netI 0.0530
_diffrn_reflns_limit_h_max 7
_diffrn_reflns_limit_h_min -7
_diffrn_reflns_limit_k_max 8
_diffrn_reflns_limit_k_min -8
_diffrn_reflns_limit_l_max 17
_diffrn_reflns_limit_l_min -18
_diffrn_reflns_number 3516
_diffrn_reflns_theta_full 25.00
_diffrn_reflns_theta_max 28.94
_diffrn_reflns_theta_min 3.24
_exptl_absorpt_coefficient_mu 0.097
_exptl_absorpt_correction_T_max 1.00000
_exptl_absorpt_correction_T_min 0.95769
_exptl_absorpt_correction_type multi-scan
_exptl_absorpt_process_details 'CrysAlisPro, Oxford Diffraction Ltd'
_exptl_crystal_colour Yellow
_exptl_crystal_density_diffrn 1.456
_exptl_crystal_density_method 'not measured'
_exptl_crystal_description Plate
_exptl_crystal_F_000 220
_exptl_crystal_size_max 0.38
_exptl_crystal_size_mid 0.37
_exptl_crystal_size_min 0.36
_refine_diff_density_max 0.368
_refine_diff_density_min -0.325
_refine_diff_density_rms 0.095
_refine_ls_extinction_coef 0.070(10)
_refine_ls_extinction_expression Fc^*^=kFc[1+0.001xFc^2^\l^3^/sin(2\q)]^-1/4^
_refine_ls_extinction_method SHELXL
_refine_ls_goodness_of_fit_ref 1.234
_refine_ls_hydrogen_treatment mixed
_refine_ls_matrix_type full
_refine_ls_number_parameters 150
_refine_ls_number_reflns 2155
_refine_ls_number_restraints 0
_refine_ls_restrained_S_all 1.234
_refine_ls_R_factor_all 0.1231
_refine_ls_R_factor_gt 0.0966
_refine_ls_shift/su_max 0.002
_refine_ls_shift/su_mean 0.000
_refine_ls_structure_factor_coef Fsqd
_refine_ls_weighting_details 'calc w=1/[\s^2^(Fo^2^)+(0.0000P)^2^+3.6189P] where P=(Fo^2^+2Fc^2^)/3'
_refine_ls_weighting_scheme calc
_refine_ls_wR_factor_gt 0.2863
_refine_ls_wR_factor_ref 0.2960
_reflns_number_gt 1535
_reflns_number_total 2155
_reflns_threshold_expression >2sigma(I)
_cod_data_source_file c3ra43576h.txt
_cod_data_source_block acam
_cod_depositor_comments
;
The following automatic conversions were performed:

data item '_symmetry_cell_setting' value 'Triclinic' was changed to
'triclinic' in accordance with the
/home/saulius/struct/COD-crude-data/automatic-downloads/DataCite-retrospective/RSC/depositions/lib/dictionaries/cif_core.dic
dictionary named 'cif_core.dic' version 2.4.2 last updated on
2011-04-26.

Automatic conversion script
Id: cif_fix_values 6909 2019-04-08 15:41:33Z antanas 
;
_cod_original_sg_symbol_H-M P-1
_cod_database_code 7239219

loop_
_symmetry_equiv_pos_as_xyz
'x, y, z'
'-x, -y, -z'

loop_
_atom_site_label
_atom_site_type_symbol
_atom_site_fract_x
_atom_site_fract_y
_atom_site_fract_z
_atom_site_U_iso_or_equiv
_atom_site_adp_type
_atom_site_occupancy
_atom_site_symmetry_multiplicity
_atom_site_calc_flag
_atom_site_refinement_flags
O1 O 0.5781(9) 0.2708(8) 0.2608(4) 0.0475(14) Uani 1 1 d .
N1 N 0.5911(10) -0.4896(8) 0.0180(4) 0.0343(13) Uani 1 1 d .
C5 C -0.2747(13) 0.7034(12) 0.4417(5) 0.0450(18) Uani 1 1 d .
H5 H -0.4337 0.7288 0.4795 0.054 Uiso 1 1 calc R
N3 N 0.1487(11) 0.3179(9) 0.2769(4) 0.0359(13) Uani 1 1 d .
N4 N 0.0933(11) 0.8174(9) 0.3827(5) 0.0449(16) Uani 1 1 d .
C1 C 0.4336(12) 0.0359(9) 0.1832(4) 0.0291(13) Uani 1 1 d .
C2 C 0.6655(12) -0.1201(9) 0.1798(5) 0.0320(14) Uani 1 1 d .
H2 H 0.7914 -0.1103 0.2146 0.038 Uiso 1 1 calc R
C3 C 0.2933(12) -0.1459(9) 0.0724(5) 0.0319(14) Uani 1 1 d .
H3 H 0.1697 -0.1537 0.0359 0.038 Uiso 1 1 calc R
C4 C -0.1774(13) 0.5242(11) 0.3899(5) 0.0391(16) Uani 1 1 d .
H4 H -0.2684 0.4259 0.3934 0.047 Uiso 1 1 calc R
C6 C 0.0560(11) 0.4939(9) 0.3333(4) 0.0289(13) Uani 1 1 d .
C7 C 0.3969(12) 0.2173(10) 0.2437(5) 0.0320(14) Uani 1 1 d .
C8 C 0.5245(11) -0.3051(10) 0.0721(4) 0.0295(13) Uani 1 1 d .
C9 C 0.1853(12) 0.6450(9) 0.3311(5) 0.0342(14) Uani 1 1 d .
H9 H 0.3421 0.6260 0.2923 0.041 Uiso 1 1 calc R
C10 C 0.7136(12) -0.2932(10) 0.1245(5) 0.0346(14) Uani 1 1 d .
H10 H 0.8701 -0.3992 0.1227 0.042 Uiso 1 1 calc R
C11 C 0.2472(12) 0.0253(10) 0.1277(5) 0.0335(14) Uani 1 1 d .
H11 H 0.0925 0.1333 0.1281 0.040 Uiso 1 1 calc R
C18 C -0.1346(14) 0.8409(12) 0.4365(5) 0.0455(18) Uani 1 1 d .
H18 H -0.2010 0.9592 0.4725 0.055 Uiso 1 1 calc R
H12 H 0.059(15) 0.251(12) 0.275(6) 0.05(2) Uiso 1 1 d .

loop_
_atom_site_aniso_label
_atom_site_aniso_U_11
_atom_site_aniso_U_22
_atom_site_aniso_U_33
_atom_site_aniso_U_23
_atom_site_aniso_U_13
_atom_site_aniso_U_12
O1 0.034(3) 0.040(3) 0.073(4) -0.027(3) -0.015(2) -0.006(2)
N1 0.033(3) 0.029(3) 0.043(3) -0.014(2) -0.004(2) -0.008(2)
C5 0.032(3) 0.049(4) 0.052(4) -0.017(3) 0.000(3) -0.007(3)
N3 0.035(3) 0.034(3) 0.044(3) -0.016(2) 0.002(2) -0.017(2)
N4 0.039(3) 0.039(3) 0.061(4) -0.023(3) -0.003(3) -0.012(3)
C1 0.032(3) 0.027(3) 0.031(3) -0.004(2) -0.002(2) -0.012(2)
C2 0.032(3) 0.027(3) 0.040(3) -0.008(3) -0.008(3) -0.009(2)
C3 0.032(3) 0.030(3) 0.037(3) -0.011(3) -0.007(3) -0.008(3)
C4 0.035(3) 0.046(4) 0.041(4) -0.012(3) -0.001(3) -0.018(3)
C6 0.031(3) 0.028(3) 0.028(3) -0.009(2) -0.006(2) -0.006(2)
C7 0.037(3) 0.025(3) 0.035(3) -0.008(2) -0.007(3) -0.009(2)
C8 0.031(3) 0.031(3) 0.029(3) -0.011(2) 0.000(2) -0.011(2)
C9 0.031(3) 0.025(3) 0.046(4) -0.009(3) 0.000(3) -0.009(2)
C10 0.030(3) 0.032(3) 0.043(4) -0.011(3) -0.005(3) -0.007(3)
C11 0.028(3) 0.031(3) 0.039(3) -0.011(3) -0.007(3) -0.003(2)
C18 0.041(4) 0.042(4) 0.052(4) -0.026(3) -0.004(3) -0.004(3)

loop_
_atom_type_symbol
_atom_type_description
_atom_type_scat_dispersion_real
_atom_type_scat_dispersion_imag
_atom_type_scat_source
C C 0.0033 0.0016 'International Tables Vol C Tables 4.2.6.8 and 6.1.1.4'
H H 0.0000 0.0000 'International Tables Vol C Tables 4.2.6.8 and 6.1.1.4'
N N 0.0061 0.0033 'International Tables Vol C Tables 4.2.6.8 and 6.1.1.4'
O O 0.0106 0.0060 'International Tables Vol C Tables 4.2.6.8 and 6.1.1.4'

loop_
_geom_angle_atom_site_label_1
_geom_angle_atom_site_label_2
_geom_angle_atom_site_label_3
_geom_angle
_geom_angle_site_symmetry_1
N1 N1 C8 113.8(6) 2_645
C18 C5 C4 118.9(7) .
C18 C5 H5 120.5 .
C4 C5 H5 120.5 .
C7 N3 C6 127.9(6) .
C7 N3 H12 112(6) .
C6 N3 H12 118(6) .
C18 N4 C9 116.8(6) .
C2 C1 C11 119.7(5) .
C2 C1 C7 117.4(5) .
C11 C1 C7 122.8(5) .
C1 C2 C10 120.6(6) .
C1 C2 H2 119.7 .
C10 C2 H2 119.7 .
C8 C3 C11 119.4(6) .
C8 C3 H3 120.3 .
C11 C3 H3 120.3 .
C6 C4 C5 119.0(6) .
C6 C4 H4 120.5 .
C5 C4 H4 120.5 .
C4 C6 C9 118.3(5) .
C4 C6 N3 119.0(6) .
C9 C6 N3 122.6(6) .
O1 C7 N3 123.0(6) .
O1 C7 C1 121.9(6) .
N3 C7 C1 115.2(5) .
C3 C8 C10 121.0(5) .
C3 C8 N1 124.0(5) .
C10 C8 N1 115.1(5) .
N4 C9 C6 122.9(6) .
N4 C9 H9 118.6 .
C6 C9 H9 118.6 .
C8 C10 C2 119.1(6) .
C8 C10 H10 120.4 .
C2 C10 H10 120.4 .
C3 C11 C1 120.1(6) .
C3 C11 H11 119.9 .
C1 C11 H11 119.9 .
N4 C18 C5 124.1(6) .
N4 C18 H18 117.9 .
C5 C18 H18 117.9 .

loop_
_geom_bond_atom_site_label_1
_geom_bond_atom_site_label_2
_geom_bond_distance
_geom_bond_site_symmetry_2
O1 C7 1.221(7) .
N1 N1 1.242(10) 2_645
N1 C8 1.436(7) .
C5 C18 1.353(10) .
C5 C4 1.385(9) .
C5 H5 0.9300 .
N3 C7 1.360(8) .
N3 C6 1.406(8) .
N3 H12 0.76(8) .
N4 C18 1.338(9) .
N4 C9 1.346(8) .
C1 C2 1.374(8) .
C1 C11 1.403(8) .
C1 C7 1.498(8) .
C2 C10 1.395(8) .
C2 H2 0.9300 .
C3 C8 1.383(8) .
C3 C11 1.387(8) .
C3 H3 0.9300 .
C4 C6 1.375(9) .
C4 H4 0.9300 .
C6 C9 1.392(8) .
C8 C10 1.390(8) .
C9 H9 0.9300 .
C10 H10 0.9300 .
C11 H11 0.9300 .
C18 H18 0.9300 .

loop_
_geom_torsion_atom_site_label_1
_geom_torsion_atom_site_label_2
_geom_torsion_atom_site_label_3
_geom_torsion_atom_site_label_4
_geom_torsion
_geom_torsion_site_symmetry_1
C11 C1 C2 C10 -2.4(10) .
C7 C1 C2 C10 -179.7(6) .
C18 C5 C4 C6 -1.3(11) .
C5 C4 C6 C9 0.4(10) .
C5 C4 C6 N3 -176.7(6) .
C7 N3 C6 C4 -155.2(7) .
C7 N3 C6 C9 27.8(10) .
C6 N3 C7 O1 0.4(11) .
C6 N3 C7 C1 -178.8(6) .
C2 C1 C7 O1 26.1(9) .
C11 C1 C7 O1 -151.2(7) .
C2 C1 C7 N3 -154.7(6) .
C11 C1 C7 N3 28.1(9) .
C11 C3 C8 C10 -1.6(10) .
C11 C3 C8 N1 179.6(6) .
N1 N1 C8 C3 -9.8(11) 2_645
N1 N1 C8 C10 171.3(7) 2_645
C18 N4 C9 C6 -1.0(10) .
C4 C6 C9 N4 0.8(10) .
N3 C6 C9 N4 177.8(7) .
C3 C8 C10 C2 1.5(10) .
N1 C8 C10 C2 -179.6(6) .
C1 C2 C10 C8 0.5(10) .
C8 C3 C11 C1 -0.3(10) .
C2 C1 C11 C3 2.3(9) .
C7 C1 C11 C3 179.5(6) .
C9 N4 C18 C5 0.0(12) .
C4 C5 C18 N4 1.1(12) .
